data_4075021
loop_
_publ_author_name
'Leung, Wing-Por'
'Wong, Kam-Wing'
'Wang, Zhong-Xia'
'Mak, Thomas C. W.'

_publ_section_title
;
 Synthesis and Structures of Novel Low-Valent Group 14
 1,3-Dimetallacyclobutanes
;
_journal_issue 8
_journal_name_full Organometallics
_journal_page_first 2037
_journal_paper_doi 10.1021/om051096e
_journal_volume 25
_journal_year 2006
_chemical_formula_sum 'C30 H54 Ge2 N4 P2 Si2'
_chemical_formula_weight 734.07
_chemical_name_systematic
; 
 ? 
;
_space_group_IT_number 2
_symmetry_cell_setting triclinic
_symmetry_space_group_name_Hall '-P 1'
_symmetry_space_group_name_H-M 'P -1'
_atom_sites_solution_hydrogens geom
_atom_sites_solution_primary direct
_atom_sites_solution_secondary difmap
_audit_creation_method SHELXL-97
_cell_angle_alpha 80.997(2)
_cell_angle_beta 85.355(2)
_cell_angle_gamma 63.9230(10)
_cell_formula_units_Z 2
_cell_length_a 12.2138(9)
_cell_length_b 12.7921(10)
_cell_length_c 13.2064(10)
_cell_measurement_temperature 293(2)
_cell_volume 1830.3(2)
_computing_cell_refinement 'Bruker SMART'
_computing_data_collection 'Bruker SMART'
_computing_data_reduction 'Bruker SHELXTL'
_computing_molecular_graphics 'SIEMENS SHELXTL'
_computing_publication_material 'SIEMENS SHELXTL'
_computing_structure_refinement 'SHELXL-97 (Sheldrick, 1997)'
_computing_structure_solution 'SHELXS-97 (Sheldrick, 1990)'
_diffrn_ambient_temperature 293(2)
_diffrn_measured_fraction_theta_full 0.978
_diffrn_measured_fraction_theta_max 0.978
_diffrn_measurement_device_type 'AFC7R RIGAKU DIFFRACTOMETER'
_diffrn_measurement_method 'OMEGA SCAN'
_diffrn_radiation_monochromator graphite
_diffrn_radiation_source 'fine-focus sealed tube'
_diffrn_radiation_type MoK\a
_diffrn_radiation_wavelength 0.71073
_diffrn_reflns_av_R_equivalents 0.0259
_diffrn_reflns_av_sigmaI/netI 0.0695
_diffrn_reflns_limit_h_max 16
_diffrn_reflns_limit_h_min -15
_diffrn_reflns_limit_k_max 14
_diffrn_reflns_limit_k_min -16
_diffrn_reflns_limit_l_max 11
_diffrn_reflns_limit_l_min -17
_diffrn_reflns_number 12945
_diffrn_reflns_theta_full 28.04
_diffrn_reflns_theta_max 28.04
_diffrn_reflns_theta_min 1.56
_exptl_absorpt_coefficient_mu 1.820
_exptl_absorpt_correction_T_max 0.5153
_exptl_absorpt_correction_T_min 0.3982
_exptl_absorpt_correction_type empirical
_exptl_crystal_density_diffrn 1.332
_exptl_crystal_density_method 'not measured'
_exptl_crystal_F_000 768
_exptl_crystal_size_max 0.62
_exptl_crystal_size_mid 0.44
_exptl_crystal_size_min 0.42
_refine_diff_density_max 0.531
_refine_diff_density_min -0.355
_refine_diff_density_rms 0.068
_refine_ls_extinction_method none
_refine_ls_goodness_of_fit_ref 0.898
_refine_ls_hydrogen_treatment mixed
_refine_ls_matrix_type full
_refine_ls_number_parameters 361
_refine_ls_number_reflns 8678
_refine_ls_number_restraints 0
_refine_ls_restrained_S_all 0.898
_refine_ls_R_factor_all 0.0670
_refine_ls_R_factor_gt 0.0370
_refine_ls_shift/su_max 0.000
_refine_ls_shift/su_mean 0.000
_refine_ls_structure_factor_coef Fsqd
_refine_ls_weighting_details 'calc w=1/[\s^2^(Fo^2^)+(0.0326P)^2^+0.0000P] where P=(Fo^2^+2Fc^2^)/3'
_refine_ls_weighting_scheme calc
_refine_ls_wR_factor_gt 0.0753
_refine_ls_wR_factor_ref 0.0825
_reflns_number_gt 5648
_reflns_number_total 8678
_reflns_threshold_expression >2sigma(I)
_cod_data_source_file om051096esi20051228_020116.cif
_cod_data_source_block wang97
_cod_depositor_comments
;
The following automatic conversions were performed:

'_symmetry_cell_setting' value 'TRICLINIC' changed to 'triclinic'
according to /home/saulius/struct/CIF-dictionaries/cif_core.dic
dictionary named 'cif_core.dic' version 2.4.1 from
2010-06-29.

'_exptl_absorpt_correction_type' value 'EMPIRICAL'
changed to 'empirical' according to
/home/saulius/struct/CIF-dictionaries/cif_core.dic dictionary named
'cif_core.dic' version 2.4.1 from 2010-06-29.

Automatic conversion script
Id: cif_fix_values 1715 2011-07-08 13:25:40Z adriana 
;
_cod_original_sg_symbol_H-M P-1
_cod_database_code 4075021

loop_
_symmetry_equiv_pos_as_xyz
'x, y, z'
'-x, -y, -z'

loop_
_atom_site_label
_atom_site_type_symbol
_atom_site_fract_x
_atom_site_fract_y
_atom_site_fract_z
_atom_site_U_iso_or_equiv
_atom_site_adp_type
_atom_site_occupancy
_atom_site_symmetry_multiplicity
_atom_site_calc_flag
_atom_site_refinement_flags
Ge1 Ge 0.47090(2) 0.30779(2) 0.36398(2) 0.02931(8) Uani 1 1 d .
Ge2 Ge 0.53810(3) 0.24545(3) 0.14899(2) 0.03375(9) Uani 1 1 d .
P1 P 0.73724(6) 0.16438(6) 0.26973(6) 0.03060(17) Uani 1 1 d .
P2 P 0.27407(6) 0.35977(6) 0.24783(6) 0.03217(18) Uani 1 1 d .
Si1 Si 0.73746(8) -0.02463(8) 0.13942(8) 0.0464(2) Uani 1 1 d .
Si2 Si 0.26833(7) 0.58698(7) 0.31517(7) 0.0388(2) Uani 1 1 d .
N1 N 0.7042(2) 0.4184(2) 0.3034(2) 0.0462(7) Uani 1 1 d .
N2 N 0.68797(18) 0.09557(18) 0.20478(18) 0.0314(5) Uani 1 1 d .
N3 N 0.3289(2) 0.0925(2) 0.2440(2) 0.0557(8) Uani 1 1 d .
N4 N 0.32568(18) 0.44402(17) 0.28764(17) 0.0288(5) Uani 1 1 d .
C1 C 0.7179(3) 0.5186(3) 0.2913(3) 0.0632(11) Uani 1 1 d .
H1B H 0.7709 0.5241 0.3346 0.076 Uiso 1 1 calc R
C2 C 0.6580(3) 0.6131(3) 0.2188(3) 0.0701(12) Uani 1 1 d .
H2A H 0.6693 0.6810 0.2140 0.084 Uiso 1 1 calc R
C3 C 0.5816(3) 0.6048(3) 0.1539(3) 0.0632(11) Uani 1 1 d .
H3B H 0.5405 0.6670 0.1035 0.076 Uiso 1 1 calc R
C4 C 0.5660(3) 0.5037(3) 0.1638(2) 0.0449(8) Uani 1 1 d .
H4A H 0.5142 0.4972 0.1199 0.054 Uiso 1 1 calc R
C5 C 0.6277(2) 0.4110(2) 0.2394(2) 0.0358(7) Uani 1 1 d .
C6 C 0.6105(2) 0.3025(2) 0.2541(2) 0.0296(6) Uani 1 1 d .
C7 C 0.7671(3) 0.0995(2) 0.4046(2) 0.0378(7) Uani 1 1 d .
H7A H 0.6861 0.1256 0.4372 0.045 Uiso 1 1 calc R
C8 C 0.8234(3) -0.0336(3) 0.4281(3) 0.0601(10) Uani 1 1 d .
H8A H 0.8344 -0.0564 0.5007 0.090 Uiso 1 1 calc R
H8B H 0.9010 -0.0663 0.3936 0.090 Uiso 1 1 calc R
H8C H 0.7704 -0.0622 0.4049 0.090 Uiso 1 1 calc R
C9 C 0.8324(3) 0.1519(3) 0.4595(3) 0.0531(9) Uani 1 1 d .
H9A H 0.8460 0.1154 0.5295 0.080 Uiso 1 1 calc R
H9B H 0.7831 0.2348 0.4576 0.080 Uiso 1 1 calc R
H9C H 0.9093 0.1384 0.4259 0.080 Uiso 1 1 calc R
C10 C 0.8750(3) 0.1752(3) 0.2174(3) 0.0445(8) Uani 1 1 d .
H10A H 0.8905 0.2248 0.2582 0.053 Uiso 1 1 calc R
C11 C 0.9885(3) 0.0564(3) 0.2254(3) 0.0688(12) Uani 1 1 d .
H11A H 1.0578 0.0678 0.1966 0.103 Uiso 1 1 calc R
H11B H 0.9753 0.0041 0.1883 0.103 Uiso 1 1 calc R
H11C H 1.0031 0.0231 0.2961 0.103 Uiso 1 1 calc R
C12 C 0.8580(3) 0.2361(3) 0.1063(3) 0.0643(11) Uani 1 1 d .
H12A H 0.9322 0.2403 0.0812 0.096 Uiso 1 1 calc R
H12B H 0.7932 0.3141 0.1037 0.096 Uiso 1 1 calc R
H12C H 0.8381 0.1921 0.0644 0.096 Uiso 1 1 calc R
C13 C 0.6033(3) -0.0406(3) 0.1041(3) 0.0712(12) Uani 1 1 d .
H13A H 0.5482 0.0314 0.0656 0.107 Uiso 1 1 calc R
H13B H 0.5628 -0.0582 0.1651 0.107 Uiso 1 1 calc R
H13C H 0.6288 -0.1032 0.0630 0.107 Uiso 1 1 calc R
C14 C 0.8385(4) -0.1669(3) 0.2131(4) 0.0964(17) Uani 1 1 d .
H14A H 0.7992 -0.1793 0.2767 0.145 Uiso 1 1 calc R
H14B H 0.9138 -0.1654 0.2268 0.145 Uiso 1 1 calc R
H14C H 0.8549 -0.2294 0.1738 0.145 Uiso 1 1 calc R
C15 C 0.8186(4) -0.0066(4) 0.0186(3) 0.1130(19) Uani 1 1 d .
H15A H 0.7688 0.0664 -0.0217 0.169 Uiso 1 1 calc R
H15B H 0.8351 -0.0704 -0.0192 0.169 Uiso 1 1 calc R
H15C H 0.8940 -0.0063 0.0338 0.169 Uiso 1 1 calc R
C16 C 0.3346(3) -0.0162(3) 0.2653(3) 0.0689(12) Uani 1 1 d .
H16A H 0.2794 -0.0314 0.2329 0.083 Uiso 1 1 calc R
C17 C 0.4140(3) -0.1047(3) 0.3301(3) 0.0679(12) Uani 1 1 d .
H17A H 0.4134 -0.1781 0.3414 0.081 Uiso 1 1 calc R
C18 C 0.4952(3) -0.0833(3) 0.3789(3) 0.0587(10) Uani 1 1 d .
H18A H 0.5507 -0.1418 0.4248 0.070 Uiso 1 1 calc R
C19 C 0.4934(3) 0.0263(3) 0.3587(2) 0.0422(8) Uani 1 1 d .
H19A H 0.5482 0.0422 0.3911 0.051 Uiso 1 1 calc R
C20 C 0.4103(2) 0.1133(2) 0.2904(2) 0.0340(7) Uani 1 1 d .
C21 C 0.4102(2) 0.2298(2) 0.2657(2) 0.0302(6) Uani 1 1 d .
C22 C 0.2183(3) 0.4146(3) 0.1162(3) 0.0460(8) Uani 1 1 d .
H22A H 0.2774 0.4403 0.0799 0.055 Uiso 1 1 calc R
C23 C 0.2181(3) 0.3212(3) 0.0574(3) 0.0645(11) Uani 1 1 d .
H23A H 0.1879 0.3563 -0.0104 0.097 Uiso 1 1 calc R
H23B H 0.1666 0.2878 0.0926 0.097 Uiso 1 1 calc R
H23C H 0.2996 0.2606 0.0531 0.097 Uiso 1 1 calc R
C24 C 0.0956(3) 0.5243(3) 0.1084(3) 0.0705(12) Uani 1 1 d .
H24A H 0.0715 0.5485 0.0380 0.106 Uiso 1 1 calc R
H24B H 0.1035 0.5865 0.1345 0.106 Uiso 1 1 calc R
H24C H 0.0349 0.5064 0.1479 0.106 Uiso 1 1 calc R
C25 C 0.1458(3) 0.3592(3) 0.3310(3) 0.0476(9) Uani 1 1 d .
H25A H 0.0890 0.4420 0.3320 0.057 Uiso 1 1 calc R
C26 C 0.0708(3) 0.3017(3) 0.2977(3) 0.0711(12) Uani 1 1 d .
H26A H 0.0072 0.3073 0.3475 0.107 Uiso 1 1 calc R
H26B H 0.1226 0.2205 0.2925 0.107 Uiso 1 1 calc R
H26C H 0.0352 0.3411 0.2323 0.107 Uiso 1 1 calc R
C27 C 0.1890(3) 0.3112(3) 0.4420(3) 0.0622(10) Uani 1 1 d .
H27A H 0.1218 0.3111 0.4849 0.093 Uiso 1 1 calc R
H27B H 0.2200 0.3600 0.4658 0.093 Uiso 1 1 calc R
H27C H 0.2523 0.2325 0.4445 0.093 Uiso 1 1 calc R
C28 C 0.3807(3) 0.5923(3) 0.3977(3) 0.0543(9) Uani 1 1 d .
H28A H 0.3935 0.5360 0.4581 0.081 Uiso 1 1 calc R
H28B H 0.3505 0.6696 0.4170 0.081 Uiso 1 1 calc R
H28C H 0.4564 0.5742 0.3607 0.081 Uiso 1 1 calc R
C29 C 0.2438(3) 0.6968(3) 0.1977(3) 0.0684(11) Uani 1 1 d .
H29A H 0.3184 0.6757 0.1585 0.103 Uiso 1 1 calc R
H29B H 0.2188 0.7733 0.2174 0.103 Uiso 1 1 calc R
H29C H 0.1816 0.6979 0.1570 0.103 Uiso 1 1 calc R
C30 C 0.1207(3) 0.6325(3) 0.3881(3) 0.0614(10) Uani 1 1 d .
H30A H 0.1305 0.5776 0.4491 0.092 Uiso 1 1 calc R
H30B H 0.0593 0.6341 0.3462 0.092 Uiso 1 1 calc R
H30C H 0.0965 0.7094 0.4066 0.092 Uiso 1 1 calc R

loop_
_atom_site_aniso_label
_atom_site_aniso_U_11
_atom_site_aniso_U_22
_atom_site_aniso_U_33
_atom_site_aniso_U_23
_atom_site_aniso_U_13
_atom_site_aniso_U_12
Ge1 0.02675(16) 0.02824(15) 0.03088(18) -0.00341(13) -0.00159(13) -0.01003(12)
Ge2 0.03076(17) 0.03636(17) 0.03012(18) -0.00323(14) -0.00397(14) -0.01073(13)
P1 0.0235(4) 0.0316(4) 0.0350(4) -0.0063(3) -0.0010(3) -0.0097(3)
P2 0.0249(4) 0.0301(4) 0.0406(5) -0.0068(3) -0.0032(3) -0.0099(3)
Si1 0.0374(5) 0.0450(5) 0.0534(6) -0.0246(5) 0.0008(5) -0.0094(4)
Si2 0.0344(4) 0.0266(4) 0.0515(6) -0.0086(4) -0.0033(4) -0.0082(3)
N1 0.0462(16) 0.0372(14) 0.0608(19) -0.0057(13) -0.0075(14) -0.0224(12)
N2 0.0242(11) 0.0311(12) 0.0340(14) -0.0093(11) -0.0031(11) -0.0057(10)
N3 0.0414(15) 0.0386(15) 0.093(2) -0.0138(16) -0.0115(16) -0.0196(13)
N4 0.0236(11) 0.0247(11) 0.0375(14) -0.0093(10) -0.0012(11) -0.0082(9)
C1 0.061(2) 0.057(2) 0.089(3) -0.020(2) -0.004(2) -0.0368(19)
C2 0.080(3) 0.045(2) 0.097(3) 0.001(2) 0.000(3) -0.042(2)
C3 0.068(2) 0.043(2) 0.073(3) 0.0106(19) 0.002(2) -0.0255(18)
C4 0.0466(19) 0.0386(17) 0.046(2) 0.0020(15) -0.0040(17) -0.0178(15)
C5 0.0311(15) 0.0307(15) 0.0424(19) -0.0043(14) 0.0046(14) -0.0117(12)
C6 0.0252(14) 0.0272(13) 0.0352(17) -0.0030(12) -0.0006(13) -0.0106(11)
C7 0.0336(16) 0.0396(16) 0.0364(18) -0.0024(14) -0.0052(14) -0.0123(13)
C8 0.065(2) 0.0459(19) 0.062(3) 0.0070(18) -0.020(2) -0.0181(17)
C9 0.057(2) 0.054(2) 0.047(2) -0.0076(17) -0.0146(18) -0.0194(17)
C10 0.0323(16) 0.0539(19) 0.053(2) -0.0135(17) 0.0056(16) -0.0229(15)
C11 0.0293(18) 0.079(3) 0.085(3) -0.016(2) 0.0096(19) -0.0109(18)
C12 0.054(2) 0.066(2) 0.070(3) -0.007(2) 0.022(2) -0.0272(19)
C13 0.058(2) 0.076(3) 0.082(3) -0.049(2) -0.012(2) -0.017(2)
C14 0.095(3) 0.044(2) 0.131(4) -0.034(3) -0.045(3) 0.002(2)
C15 0.137(4) 0.143(5) 0.098(4) -0.080(4) 0.064(4) -0.086(4)
C16 0.047(2) 0.050(2) 0.124(4) -0.025(2) -0.003(2) -0.0300(18)
C17 0.069(3) 0.0366(19) 0.106(4) -0.012(2) 0.013(3) -0.0316(19)
C18 0.069(2) 0.0367(18) 0.063(3) 0.0069(17) -0.001(2) -0.0202(17)
C19 0.0473(18) 0.0400(17) 0.0416(19) -0.0032(15) -0.0032(16) -0.0213(15)
C20 0.0278(15) 0.0306(15) 0.0429(19) -0.0107(14) 0.0032(14) -0.0108(12)
C21 0.0264(14) 0.0253(13) 0.0367(17) -0.0044(12) -0.0035(13) -0.0085(11)
C22 0.0409(18) 0.0484(18) 0.047(2) -0.0026(16) -0.0152(16) -0.0169(15)
C23 0.065(2) 0.073(3) 0.056(2) -0.019(2) -0.016(2) -0.025(2)
C24 0.058(2) 0.053(2) 0.084(3) -0.002(2) -0.037(2) -0.0052(18)
C25 0.0309(16) 0.0413(17) 0.072(3) -0.0148(18) 0.0048(17) -0.0156(14)
C26 0.041(2) 0.076(3) 0.110(4) -0.028(3) 0.009(2) -0.0348(19)
C27 0.054(2) 0.068(2) 0.065(3) -0.005(2) 0.017(2) -0.0316(19)
C28 0.054(2) 0.0439(18) 0.072(3) -0.0251(18) -0.0035(19) -0.0210(16)
C29 0.071(2) 0.0404(19) 0.086(3) 0.010(2) -0.021(2) -0.0192(18)
C30 0.044(2) 0.049(2) 0.088(3) -0.028(2) 0.008(2) -0.0128(16)

loop_
_atom_type_symbol
_atom_type_description
_atom_type_scat_dispersion_real
_atom_type_scat_dispersion_imag
_atom_type_scat_source
C C 0.0033 0.0016 'International Tables Vol C Tables 4.2.6.8 and 6.1.1.4'
H H 0.0000 0.0000 'International Tables Vol C Tables 4.2.6.8 and 6.1.1.4'
N N 0.0061 0.0033 'International Tables Vol C Tables 4.2.6.8 and 6.1.1.4'
Si Si 0.0817 0.0704 'International Tables Vol C Tables 4.2.6.8 and 6.1.1.4'
P P 0.1023 0.0942 'International Tables Vol C Tables 4.2.6.8 and 6.1.1.4'
Ge Ge 0.1547 1.8001 'International Tables Vol C Tables 4.2.6.8 and 6.1.1.4'

loop_
_geom_angle_atom_site_label_1
_geom_angle_atom_site_label_2
_geom_angle_atom_site_label_3
_geom_angle
N4 Ge1 C21 74.66(9)
N4 Ge1 C6 98.35(9)
C21 Ge1 C6 88.58(10)
N4 Ge1 P2 36.58(6)
C21 Ge1 P2 40.14(7)
C6 Ge1 P2 104.04(8)
N2 Ge2 C6 76.38(9)
N2 Ge2 C21 96.91(9)
C6 Ge2 C21 88.69(10)
N2 Ge2 P1 36.62(6)
C6 Ge2 P1 40.20(7)
C21 Ge2 P1 98.17(7)
N2 P1 C6 98.13(12)
N2 P1 C10 114.59(14)
C6 P1 C10 110.92(13)
N2 P1 C7 113.30(13)
C6 P1 C7 112.97(13)
C10 P1 C7 106.94(14)
N2 P1 Ge2 49.04(8)
C6 P1 Ge2 49.73(9)
C10 P1 Ge2 119.66(11)
C7 P1 Ge2 133.36(10)
N4 P2 C21 96.11(12)
N4 P2 C22 110.91(13)
C21 P2 C22 117.01(14)
N4 P2 C25 109.21(13)
C21 P2 C25 114.87(14)
C22 P2 C25 108.05(15)
N4 P2 Ge1 48.61(7)
C21 P2 Ge1 50.54(9)
C22 P2 Ge1 141.20(11)
C25 P2 Ge1 110.05(11)
N2 Si1 C13 108.51(13)
N2 Si1 C15 112.42(17)
C13 Si1 C15 106.6(2)
N2 Si1 C14 115.06(16)
C13 Si1 C14 106.66(19)
C15 Si1 C14 107.1(2)
N4 Si2 C28 106.97(12)
N4 Si2 C30 112.72(13)
C28 Si2 C30 107.33(16)
N4 Si2 C29 112.83(15)
C28 Si2 C29 109.28(16)
C30 Si2 C29 107.54(16)
C1 N1 C5 117.5(3)
P1 N2 Si1 142.24(14)
P1 N2 Ge2 94.34(10)
Si1 N2 Ge2 117.75(12)
C16 N3 C20 116.9(3)
P2 N4 Si2 137.77(13)
P2 N4 Ge1 94.81(10)
Si2 N4 Ge1 122.53(12)
N1 C1 C2 123.9(4)
C3 C2 C1 118.4(3)
C2 C3 C4 119.3(3)
C3 C4 C5 120.1(3)
N1 C5 C4 120.8(3)
N1 C5 C6 117.6(3)
C4 C5 C6 121.6(3)
C5 C6 P1 120.28(19)
C5 C6 Ge2 126.5(2)
P1 C6 Ge2 90.07(12)
C5 C6 Ge1 112.74(18)
P1 C6 Ge1 110.87(13)
Ge2 C6 Ge1 91.68(10)
C8 C7 C9 111.8(3)
C8 C7 P1 117.5(2)
C9 C7 P1 112.5(2)
C12 C10 C11 110.3(3)
C12 C10 P1 111.7(2)
C11 C10 P1 113.4(2)
N3 C16 C17 125.2(4)
C16 C17 C18 118.0(3)
C17 C18 C19 118.8(3)
C18 C19 C20 120.4(3)
N3 C20 C19 120.7(3)
N3 C20 C21 118.5(3)
C19 C20 C21 120.8(3)
C20 C21 P2 121.87(19)
C20 C21 Ge1 124.9(2)
P2 C21 Ge1 89.32(11)
C20 C21 Ge2 116.40(18)
P2 C21 Ge2 107.47(13)
Ge1 C21 Ge2 90.29(10)
C23 C22 C24 111.7(3)
C23 C22 P2 114.3(2)
C24 C22 P2 113.5(2)
C26 C25 C27 111.4(3)
C26 C25 P2 117.9(3)
C27 C25 P2 109.9(2)

loop_
_geom_bond_atom_site_label_1
_geom_bond_atom_site_label_2
_geom_bond_distance
Ge1 N4 2.055(2)
Ge1 C21 2.107(3)
Ge1 C6 2.132(3)
Ge1 P2 2.7290(8)
Ge2 N2 2.064(2)
Ge2 C6 2.079(3)
Ge2 C21 2.154(3)
Ge2 P1 2.7253(8)
P1 N2 1.630(2)
P1 C6 1.759(3)
P1 C10 1.820(3)
P1 C7 1.835(3)
P2 N4 1.632(2)
P2 C21 1.759(2)
P2 C22 1.835(3)
P2 C25 1.842(3)
Si1 N2 1.729(2)
Si1 C13 1.842(3)
Si1 C15 1.847(4)
Si1 C14 1.856(4)
Si2 N4 1.734(2)
Si2 C28 1.850(3)
Si2 C30 1.868(3)
Si2 C29 1.869(3)
N1 C1 1.348(4)
N1 C5 1.353(4)
N3 C16 1.346(4)
N3 C20 1.348(4)
C1 C2 1.374(5)
C2 C3 1.364(5)
C3 C4 1.374(4)
C4 C5 1.391(4)
C5 C6 1.474(4)
C7 C8 1.519(4)
C7 C9 1.526(4)
C10 C12 1.534(5)
C10 C11 1.537(4)
C16 C17 1.350(5)
C17 C18 1.368(5)
C18 C19 1.376(4)
C19 C20 1.386(4)
C20 C21 1.476(4)
C22 C23 1.525(4)
C22 C24 1.536(4)
C25 C26 1.527(4)
C25 C27 1.537(5)
